data_9009568
loop_
_publ_author_name
'Pertlik, F.'

_publ_section_title
;
 Der strukturtyp von emmonsit, {Fe2[TeO3]3*H2O}*xH2O (x=0-1)
;
_journal_name_full 'Tschermaks Mineralogische und Petrographische Mitteilungen'
_journal_page_first 157
_journal_page_last 168
_journal_volume 18
_journal_year 1972
_chemical_compound_source 'Tombstone, Arizona, USA'
_chemical_formula_sum 'Fe2 H2 O10 Te3'
_chemical_name_mineral Emmonsite
_space_group_IT_number 2
_symmetry_space_group_name_Hall '-P 1'
_symmetry_space_group_name_H-M 'P -1'
_cell_angle_alpha 96.73
_cell_angle_beta 95.00
_cell_angle_gamma 84.47
_cell_formula_units_Z 2
_cell_length_a 7.90
_cell_length_b 8.00
_cell_length_c 7.62
_cell_volume 474.636
_database_code_amcsd 0015641
_exptl_crystal_density_diffrn 4.594
_cod_original_formula_sum 'Fe2 Te3 O10 H2'
_cod_database_code 9009568

loop_
_space_group_symop_operation_xyz
x,y,z
-x,-y,-z

loop_
_atom_site_label
_atom_site_fract_x
_atom_site_fract_y
_atom_site_fract_z
_atom_site_U_iso_or_equiv
_atom_site_type_symbol
_atom_site_attached_hydrogens
Fe1 0.19452 0.02627 0.96827 0.00519 Fe 0
Fe2 0.30020 0.47704 0.51757 0.00532 Fe 0
Te1 0.52645 0.28821 0.14098 0.00684 Te 0
Te2 0.02360 0.34375 0.20857 0.00659 Te 0
Te3 0.12548 0.83745 0.31807 0.00849 Te 0
O1 0.00530 0.11240 0.14480 0.01178 O 0
O2 0.07400 0.20570 0.80790 0.00329 O 0
O3 0.31220 0.22200 0.11310 0.01456 O 0
O4 0.37550 0.91740 0.82470 0.00988 O 0
O5 0.26610 0.86230 0.12360 0.00393 O 0
O6 0.12290 0.32250 0.43330 0.01178 O 0
O7 0.20570 0.61380 0.32940 0.02102 O 0
O8 0.19480 0.62770 0.71030 0.02039 O 0
O9 0.49600 0.36830 0.37640 0.01735 O 0
Wat 0.38570 0.31490 0.71500 0.02710 O 2

loop_
_cod_changelog_entry_id
_cod_changelog_entry_author
_cod_changelog_entry_date
_cod_changelog_entry_text
1
;cod-tools version 3.8.0
Id: cif_guess_AMCSD_atom_types 9574 2023-05-10 09:00:05Z saulius
;
2023-05-10T18:51:57+03:00
;Derived atom types and hydrogen counts
from atom names that follow the AMCSD naming convention
(Wat == water, O-H == hydroxyl).
;

loop_
_cod_related_entry_id
_cod_related_entry_database
_cod_related_entry_code
1 AMCSD 0015641
